data_7250305
loop_
_publ_author_name
'Watanabe, Kosuke'
'Sugiyama, Haruki'
'Segawa, Yasutomo'

_publ_section_title
;
 Diverse tetracyanodihydrodipyrazinopyrazine clathrate crystals assembled
 from weak intermolecular interactions
;
_journal_issue 21
_journal_name_full CrystEngComm
_journal_page_first 3552
_journal_page_last 3559
_journal_paper_doi 10.1039/D5CE00289C
_journal_volume 27
_journal_year 2025
_chemical_formula_moiety '2(C12 H10 O), C30 H22 N10'
_chemical_formula_sum 'C54 H42 N10 O2'
_chemical_formula_weight 862.97
_space_group_crystal_system triclinic
_space_group_IT_number 2
_space_group_name_Hall '-P 1'
_space_group_name_H-M_alt 'P -1'
_atom_sites_solution_hydrogens geom
_atom_sites_solution_primary dual
_audit_creation_date 2025-02-12
_audit_creation_method
;
Olex2 1.5
(compiled 2022.04.07 svn.rca3783a0 for OlexSys, GUI svn.r6498)
;
_audit_update_record
;
2025-03-10 deposited with the CCDC.	2025-04-23 downloaded from the CCDC.
;
_cell_angle_alpha 112.246(8)
_cell_angle_beta 95.182(6)
_cell_angle_gamma 103.220(7)
_cell_formula_units_Z 1
_cell_length_a 9.6542(6)
_cell_length_b 11.4847(10)
_cell_length_c 11.5991(9)
_cell_measurement_reflns_used 2155
_cell_measurement_temperature 143.15
_cell_measurement_theta_max 25.3180
_cell_measurement_theta_min 3.2150
_cell_volume 1136.24(18)
_computing_cell_refinement 'CrysAlisPro 1.171.41.93a (Rigaku OD, 2020)'
_computing_data_collection 'CrysAlisPro 1.171.41.93a (Rigaku OD, 2020)'
_computing_data_reduction 'CrysAlisPro 1.171.41.93a (Rigaku OD, 2020)'
_computing_molecular_graphics 'Olex2 1.5 (Dolomanov et al., 2009)'
_computing_publication_material 'Olex2 1.5 (Dolomanov et al., 2009)'
_computing_structure_refinement 'SHELXL 2019/3 (Sheldrick, 2015)'
_computing_structure_solution 'SHELXT 2018/2 (Sheldrick, 2018)'
_diffrn_ambient_temperature 143.15
_diffrn_detector_area_resol_mean 10.0000
_diffrn_detector_type HyPix
_diffrn_measured_fraction_theta_full 0.998
_diffrn_measured_fraction_theta_max 0.997
_diffrn_measurement_details
;
List of Runs (angles in degrees, time in seconds):

  # Type    Start    End  Width  t~exp~   \w     \q     \k     \f   Frames
#--------------------------------------------------------------------------
  1  \w     -2.00  28.00   0.50   24.88    --   12.51  57.00 -30.00   60
  2  \w    -39.00  44.00   0.50   24.88    --  -11.11  76.00-132.00  166
  3  \w     54.00  79.00   0.50   24.88    --   12.51  37.00-150.00   50
  4  \w     12.00  46.00   0.50   24.88    --   12.51  37.00-150.00   68
  5  \w     39.00  64.00   0.50   24.88    --   12.51 179.00-150.00   50
  6  \w     55.00  81.00   0.50   24.88    --   12.51 179.00-120.00   52
  7  \w    -90.00 -65.00   0.50   24.88    --  -11.11 179.00-120.00   50
  8  \w    -81.00 -44.00   0.50   24.88    --  -11.11 179.00 -90.00   74
  9  \w    -90.00 -65.00   0.50   24.88    --  -11.11 179.00  90.00   50
 10  \w    -85.00 -44.00   0.50   24.88    --  -11.11 179.00 120.00   82
 11  \w    -67.00  12.00   0.50   24.88    --  -11.11 -57.00 -60.00  158
 12  \w     62.00  90.00   0.50   24.88    --   12.51-179.00 120.00   56
 13  \w    -85.00  16.00   0.50   24.88    --  -11.11 -76.00 101.00  202
;
_diffrn_measurement_device 'four-circle diffractometer'
_diffrn_measurement_device_type 'ROD, Synergy Custom system, HyPix'
_diffrn_measurement_method '\w scans'
_diffrn_radiation_type MoK\a
_diffrn_radiation_wavelength 0.71073
_diffrn_reflns_av_R_equivalents 0.1057
_diffrn_reflns_av_unetI/netI 0.1516
_diffrn_reflns_Laue_measured_fraction_full 0.998
_diffrn_reflns_Laue_measured_fraction_max 0.997
_diffrn_reflns_limit_h_max 12
_diffrn_reflns_limit_h_min -12
_diffrn_reflns_limit_k_max 14
_diffrn_reflns_limit_k_min -14
_diffrn_reflns_limit_l_max 14
_diffrn_reflns_limit_l_min -14
_diffrn_reflns_number 15682
_diffrn_reflns_point_group_measured_fraction_full 0.998
_diffrn_reflns_point_group_measured_fraction_max 0.997
_diffrn_reflns_theta_full 25.242
_diffrn_reflns_theta_max 27.102
_diffrn_reflns_theta_min 2.636
_exptl_absorpt_coefficient_mu 0.080
_exptl_absorpt_correction_T_max 1.00000
_exptl_absorpt_correction_T_min 0.63132
_exptl_absorpt_correction_type multi-scan
_exptl_absorpt_process_details
;
CrysAlisPro 1.171.41.93a (Rigaku Oxford Diffraction, 2020)
Empirical absorption correction using spherical harmonics,
implemented in SCALE3 ABSPACK scaling algorithm.
;
_exptl_crystal_colour yellow
_exptl_crystal_colour_primary yellow
_exptl_crystal_density_diffrn 1.261
_exptl_crystal_description needle
_exptl_crystal_F_000 452
_exptl_crystal_size_max 0.2
_exptl_crystal_size_mid 0.05
_exptl_crystal_size_min 0.05
_refine_diff_density_max 0.326
_refine_diff_density_min -0.358
_refine_diff_density_rms 0.076
_refine_ls_extinction_method none
_refine_ls_goodness_of_fit_ref 1.194
_refine_ls_hydrogen_treatment constr
_refine_ls_matrix_type full
_refine_ls_number_parameters 301
_refine_ls_number_reflns 5008
_refine_ls_number_restraints 0
_refine_ls_restrained_S_all 1.194
_refine_ls_R_factor_all 0.2316
_refine_ls_R_factor_gt 0.1422
_refine_ls_shift/su_max 0.000
_refine_ls_shift/su_mean 0.000
_refine_ls_structure_factor_coef Fsqd
_refine_ls_weighting_details 'w=1/[\s^2^(Fo^2^)+(0.0968P)^2^+1.0514P] where P=(Fo^2^+2Fc^2^)/3'
_refine_ls_weighting_scheme calc
_refine_ls_wR_factor_gt 0.2521
_refine_ls_wR_factor_ref 0.2901
_reflns_Friedel_coverage 0.000
_reflns_number_gt 2886
_reflns_number_total 5008
_reflns_threshold_expression 'I > 2\s(I)'
_cod_data_source_file d5ce00289c2.cif
_cod_data_source_block TCDP-Ph2O
_cod_depositor_comments 'Adding full bibliography for 7250300--7250316.cif.'
_cod_original_cell_volume 1136.23(17)
_cod_database_code 7250305
_shelx_shelxl_version_number 2019/3
_shelx_space_group_comment
;
The symmetry employed for this shelxl refinement is uniquely defined
by the following loop, which should always be used as a source of
symmetry information in preference to the above space-group names.
They are only intended as comments.
;
_olex2_refinement_description
;
1.a Aromatic/amide H refined with riding coordinates:
 C3(H3), C21(H21), C24(H24), C25(H25), C5(H5), C22(H22), C29(H29), C23(H23),
 C33(H33), C32(H32), C30(H30), C31(H31)
1.b Idealised Me refined as rotating group:
 C7(H7A,H7B,H7C), C9(H9A,H9B,H9C), C8(H8A,H8B,H8C)
;
_olex2_submission_special_instructions 'No special instructions were received'
_oxdiff_exptl_absorpt_empirical_details
;
Empirical correction (ABSPACK) includes:
- Absorption correction using spherical harmonics
- Frame scaling
;

loop_
_space_group_symop_operation_xyz
'x, y, z'
'-x, -y, -z'

loop_
_atom_site_label
_atom_site_type_symbol
_atom_site_fract_x
_atom_site_fract_y
_atom_site_fract_z
_atom_site_U_iso_or_equiv
_atom_site_adp_type
_atom_site_occupancy
_atom_site_site_symmetry_order
_atom_site_calc_flag
_atom_site_refinement_flags_posn
_atom_site_refinement_flags_adp
_atom_site_refinement_flags_occupancy
_atom_site_disorder_assembly
_atom_site_disorder_group
O27 O 0.2010(4) 0.4823(4) 0.1346(4) 0.0407(10) Uani 1 1 d . . . . .
N16 N 0.2572(4) 0.5609(4) 0.4297(4) 0.0256(10) Uani 1 1 d . . . . .
N10 N 0.0673(4) 0.6292(4) 0.5144(4) 0.0277(10) Uani 1 1 d . . . . .
N13 N 0.1092(4) 0.2998(4) 0.3785(4) 0.0283(10) Uani 1 1 d . . . . .
N18 N 0.3379(5) 0.1388(4) 0.2183(5) 0.0457(13) Uani 1 1 d . . . . .
N20 N 0.5728(5) 0.5167(4) 0.3289(5) 0.0446(13) Uani 1 1 d . . . . .
C6 C 0.0747(5) 0.7907(5) 0.4255(5) 0.0262(12) Uani 1 1 d . . . . .
C11 C 0.1305(5) 0.5295(5) 0.4608(5) 0.0241(11) Uani 1 1 d . . . . .
C1 C 0.1293(5) 0.7600(4) 0.5222(5) 0.0248(12) Uani 1 1 d . . . . .
C3 C 0.3007(6) 0.9680(5) 0.6242(5) 0.0353(13) Uani 1 1 d . . . . .
H3 H 0.378530 1.028952 0.691474 0.042 Uiso 1 1 calc R U . . .
C12 C 0.0606(5) 0.3995(5) 0.4398(5) 0.0268(12) Uani 1 1 d . . . . .
C17 C 0.2936(6) 0.2235(5) 0.2727(5) 0.0327(13) Uani 1 1 d . . . . .
C2 C 0.2413(5) 0.8458(5) 0.6228(5) 0.0285(12) Uani 1 1 d . . . . .
C15 C 0.3115(5) 0.4593(5) 0.3726(5) 0.0271(12) Uani 1 1 d . . . . .
C26 C 0.2593(5) 0.5834(5) 0.1003(5) 0.0296(12) Uani 1 1 d . . . . .
C28 C 0.1698(5) 0.3521(5) 0.0493(5) 0.0311(12) Uani 1 1 d . . . . .
C21 C 0.2907(5) 0.7079(5) 0.1956(5) 0.0349(13) Uani 1 1 d . . . . .
H21 H 0.278140 0.718912 0.278963 0.042 Uiso 1 1 calc R U . . .
C14 C 0.2391(5) 0.3323(4) 0.3420(5) 0.0263(12) Uani 1 1 d . . . . .
C4 C 0.2510(6) 1.0049(5) 0.5313(5) 0.0342(13) Uani 1 1 d . . . . .
C24 C 0.3357(6) 0.6748(6) -0.0442(6) 0.0376(14) Uani 1 1 d . . . . .
H24 H 0.351562 0.664163 -0.126773 0.045 Uiso 1 1 calc R U . . .
C25 C 0.2845(5) 0.5653(5) -0.0209(5) 0.0338(13) Uani 1 1 d . . . . .
H25 H 0.266919 0.479641 -0.085789 0.041 Uiso 1 1 calc R U . . .
C19 C 0.4579(6) 0.4929(5) 0.3458(5) 0.0300(12) Uani 1 1 d . . . . .
C5 C 0.1377(6) 0.9164(5) 0.4344(5) 0.0314(12) Uani 1 1 d . . . . .
H5 H 0.101272 0.941948 0.371643 0.038 Uiso 1 1 calc R U . . .
C22 C 0.3398(6) 0.8155(6) 0.1705(6) 0.0387(14) Uani 1 1 d . . . . .
H22 H 0.357091 0.900966 0.235510 0.046 Uiso 1 1 calc R U . . .
C29 C 0.0296(6) 0.2740(6) 0.0167(5) 0.0387(14) Uani 1 1 d . . . . .
H29 H -0.045674 0.311138 0.046129 0.046 Uiso 1 1 calc R U . . .
C7 C 0.2909(6) 0.8075(5) 0.7264(5) 0.0384(14) Uani 1 1 d . . . . .
H7A H 0.209513 0.786937 0.766976 0.058 Uiso 1 1 calc R U . . .
H7B H 0.369537 0.880375 0.789808 0.058 Uiso 1 1 calc R U . . .
H7C H 0.325915 0.730176 0.689973 0.058 Uiso 1 1 calc R U . . .
C9 C -0.0442(6) 0.6930(6) 0.3146(5) 0.0414(14) Uani 1 1 d . . . . .
H9A H -0.010313 0.618033 0.266131 0.062 Uiso 1 1 calc R U . . .
H9B H -0.069442 0.735129 0.259561 0.062 Uiso 1 1 calc R U . . .
H9C H -0.129874 0.662622 0.346202 0.062 Uiso 1 1 calc R U . . .
C23 C 0.3644(5) 0.8004(6) 0.0504(6) 0.0411(15) Uani 1 1 d . . . . .
H23 H 0.400544 0.875046 0.033082 0.049 Uiso 1 1 calc R U . . .
C33 C 0.2796(6) 0.2985(6) 0.0051(5) 0.0412(14) Uani 1 1 d . . . . .
H33 H 0.376977 0.352469 0.027620 0.049 Uiso 1 1 calc R U . . .
C32 C 0.2471(6) 0.1675(6) -0.0710(6) 0.0452(15) Uani 1 1 d . . . . .
H32 H 0.321729 0.130322 -0.102076 0.054 Uiso 1 1 calc R U . . .
C30 C -0.0024(6) 0.1427(6) -0.0583(6) 0.0449(15) Uani 1 1 d . . . . .
H30 H -0.099468 0.088439 -0.079706 0.054 Uiso 1 1 calc R U . . .
C31 C 0.1059(7) 0.0894(6) -0.1026(6) 0.0485(16) Uani 1 1 d . . . . .
H31 H 0.083401 -0.001614 -0.155325 0.058 Uiso 1 1 calc R U . . .
C8 C 0.3217(8) 1.1397(6) 0.5377(7) 0.0550(18) Uani 1 1 d . . . . .
H8A H 0.358338 1.201807 0.626709 0.082 Uiso 1 1 calc R U . . .
H8B H 0.250100 1.168739 0.498387 0.082 Uiso 1 1 calc R U . . .
H8C H 0.402405 1.135936 0.492195 0.082 Uiso 1 1 calc R U . . .

loop_
_atom_site_aniso_label
_atom_site_aniso_U_11
_atom_site_aniso_U_22
_atom_site_aniso_U_33
_atom_site_aniso_U_23
_atom_site_aniso_U_13
_atom_site_aniso_U_12
O27 0.042(2) 0.037(2) 0.040(2) 0.0127(19) 0.0167(19) 0.0085(18)
N16 0.021(2) 0.022(2) 0.035(2) 0.0114(19) 0.0131(19) 0.0050(17)
N10 0.021(2) 0.024(2) 0.041(3) 0.014(2) 0.015(2) 0.0075(18)
N13 0.024(2) 0.026(2) 0.035(2) 0.013(2) 0.015(2) 0.0048(19)
N18 0.042(3) 0.029(3) 0.063(3) 0.012(2) 0.024(3) 0.012(2)
N20 0.030(3) 0.038(3) 0.062(3) 0.012(2) 0.028(3) 0.008(2)
C6 0.021(3) 0.031(3) 0.028(3) 0.009(2) 0.013(2) 0.013(2)
C11 0.022(3) 0.030(3) 0.028(3) 0.016(2) 0.012(2) 0.012(2)
C1 0.020(3) 0.024(3) 0.031(3) 0.008(2) 0.017(2) 0.008(2)
C3 0.029(3) 0.023(3) 0.042(3) 0.003(3) 0.010(3) 0.003(2)
C12 0.027(3) 0.030(3) 0.032(3) 0.017(2) 0.014(2) 0.016(2)
C17 0.032(3) 0.023(3) 0.042(3) 0.014(3) 0.012(3) 0.002(2)
C2 0.023(3) 0.030(3) 0.036(3) 0.012(2) 0.013(2) 0.013(2)
C15 0.024(3) 0.032(3) 0.027(3) 0.010(2) 0.013(2) 0.012(2)
C26 0.020(3) 0.029(3) 0.035(3) 0.011(3) 0.000(2) 0.006(2)
C28 0.025(3) 0.035(3) 0.031(3) 0.010(2) 0.010(2) 0.010(2)
C21 0.023(3) 0.044(3) 0.038(3) 0.015(3) 0.011(3) 0.011(3)
C14 0.023(3) 0.018(3) 0.036(3) 0.008(2) 0.008(2) 0.008(2)
C4 0.040(3) 0.022(3) 0.040(3) 0.011(3) 0.021(3) 0.007(2)
C24 0.030(3) 0.050(4) 0.040(3) 0.023(3) 0.012(3) 0.017(3)
C25 0.025(3) 0.040(3) 0.031(3) 0.007(3) 0.005(2) 0.012(2)
C19 0.027(3) 0.021(3) 0.036(3) 0.006(2) 0.013(3) 0.004(2)
C5 0.032(3) 0.029(3) 0.034(3) 0.013(3) 0.008(3) 0.009(2)
C22 0.024(3) 0.043(3) 0.042(3) 0.009(3) 0.008(3) 0.010(3)
C29 0.024(3) 0.047(4) 0.053(4) 0.021(3) 0.014(3) 0.019(3)
C7 0.030(3) 0.042(3) 0.039(3) 0.014(3) 0.007(3) 0.008(3)
C9 0.033(3) 0.045(3) 0.037(3) 0.014(3) 0.005(3) 0.000(3)
C23 0.017(3) 0.048(4) 0.070(4) 0.035(3) 0.015(3) 0.011(3)
C33 0.022(3) 0.049(4) 0.048(4) 0.015(3) 0.010(3) 0.008(3)
C32 0.028(3) 0.057(4) 0.055(4) 0.019(3) 0.015(3) 0.023(3)
C30 0.026(3) 0.044(4) 0.065(4) 0.023(3) 0.010(3) 0.010(3)
C31 0.047(4) 0.040(4) 0.058(4) 0.016(3) 0.013(3) 0.018(3)
C8 0.062(4) 0.030(3) 0.064(4) 0.017(3) 0.017(4) 0.001(3)

loop_
_atom_type_symbol
_atom_type_description
_atom_type_scat_dispersion_real
_atom_type_scat_dispersion_imag
_atom_type_scat_source
C C 0.0033 0.0016 'International Tables Vol C Tables 4.2.6.8 and 6.1.1.4'
H H 0.0000 0.0000 'International Tables Vol C Tables 4.2.6.8 and 6.1.1.4'
N N 0.0061 0.0033 'International Tables Vol C Tables 4.2.6.8 and 6.1.1.4'
O O 0.0106 0.0060 'International Tables Vol C Tables 4.2.6.8 and 6.1.1.4'

loop_
_geom_angle_atom_site_label_1
_geom_angle_atom_site_label_2
_geom_angle_atom_site_label_3
_geom_angle
_geom_angle_site_symmetry_1
_geom_angle_site_symmetry_3
_geom_angle_publ_flag
C26 O27 C28 121.0(4) . . ?
C11 N16 C15 115.4(4) . . ?
C11 N10 C1 121.3(4) . . ?
C11 N10 C12 118.5(4) . 2_566 ?
C12 N10 C1 120.2(4) 2_566 . ?
C12 N13 C14 115.1(4) . . ?
C1 C6 C5 116.5(5) . . ?
C1 C6 C9 122.4(5) . . ?
C5 C6 C9 121.1(5) . . ?
N16 C11 N10 117.6(4) . . ?
N16 C11 C12 121.6(4) . . ?
N10 C11 C12 120.8(4) . . ?
C6 C1 N10 117.7(5) . . ?
C2 C1 N10 118.5(5) . . ?
C2 C1 C6 123.8(5) . . ?
C2 C3 H3 118.8 . . ?
C2 C3 C4 122.4(5) . . ?
C4 C3 H3 118.8 . . ?
N13 C12 N10 116.6(4) . 2_566 ?
N13 C12 C11 123.1(4) . . ?
C11 C12 N10 120.3(4) . 2_566 ?
N18 C17 C14 179.2(5) . . ?
C1 C2 C7 120.8(5) . . ?
C3 C2 C1 116.7(5) . . ?
C3 C2 C7 122.5(5) . . ?
N16 C15 C14 123.4(4) . . ?
N16 C15 C19 116.4(4) . . ?
C14 C15 C19 120.2(4) . . ?
O27 C26 C25 124.2(5) . . ?
C21 C26 O27 115.2(5) . . ?
C21 C26 C25 120.6(5) . . ?
C29 C28 O27 118.8(4) . . ?
C29 C28 C33 120.1(5) . . ?
C33 C28 O27 120.9(5) . . ?
C26 C21 H21 119.9 . . ?
C22 C21 C26 120.3(5) . . ?
C22 C21 H21 119.9 . . ?
N13 C14 C17 115.9(4) . . ?
C15 C14 N13 121.1(4) . . ?
C15 C14 C17 123.0(4) . . ?
C3 C4 C8 119.8(5) . . ?
C5 C4 C3 118.5(5) . . ?
C5 C4 C8 121.6(6) . . ?
C25 C24 H24 119.3 . . ?
C25 C24 C23 121.4(5) . . ?
C23 C24 H24 119.3 . . ?
C26 C25 H25 120.9 . . ?
C24 C25 C26 118.3(5) . . ?
C24 C25 H25 120.9 . . ?
N20 C19 C15 176.9(6) . . ?
C6 C5 H5 119.0 . . ?
C4 C5 C6 122.1(5) . . ?
C4 C5 H5 119.0 . . ?
C21 C22 H22 119.9 . . ?
C21 C22 C23 120.3(5) . . ?
C23 C22 H22 119.9 . . ?
C28 C29 H29 119.9 . . ?
C30 C29 C28 120.1(5) . . ?
C30 C29 H29 119.9 . . ?
C2 C7 H7A 109.5 . . ?
C2 C7 H7B 109.5 . . ?
C2 C7 H7C 109.5 . . ?
H7A C7 H7B 109.5 . . ?
H7A C7 H7C 109.5 . . ?
H7B C7 H7C 109.5 . . ?
C6 C9 H9A 109.5 . . ?
C6 C9 H9B 109.5 . . ?
C6 C9 H9C 109.5 . . ?
H9A C9 H9B 109.5 . . ?
H9A C9 H9C 109.5 . . ?
H9B C9 H9C 109.5 . . ?
C24 C23 H23 120.5 . . ?
C22 C23 C24 119.1(5) . . ?
C22 C23 H23 120.5 . . ?
C28 C33 H33 120.2 . . ?
C32 C33 C28 119.6(5) . . ?
C32 C33 H33 120.2 . . ?
C33 C32 H32 120.0 . . ?
C33 C32 C31 119.9(5) . . ?
C31 C32 H32 120.0 . . ?
C29 C30 H30 120.0 . . ?
C29 C30 C31 120.0(5) . . ?
C31 C30 H30 120.0 . . ?
C32 C31 H31 119.9 . . ?
C30 C31 C32 120.3(6) . . ?
C30 C31 H31 119.9 . . ?
C4 C8 H8A 109.5 . . ?
C4 C8 H8B 109.5 . . ?
C4 C8 H8C 109.5 . . ?
H8A C8 H8B 109.5 . . ?
H8A C8 H8C 109.5 . . ?
H8B C8 H8C 109.5 . . ?

loop_
_geom_bond_atom_site_label_1
_geom_bond_atom_site_label_2
_geom_bond_distance
_geom_bond_site_symmetry_2
_geom_bond_publ_flag
O27 C26 1.383(6) . ?
O27 C28 1.388(6) . ?
N16 C11 1.316(6) . ?
N16 C15 1.354(6) . ?
N10 C11 1.385(6) . ?
N10 C1 1.449(6) . ?
N10 C12 1.407(6) 2_566 ?
N13 C12 1.315(6) . ?
N13 C14 1.375(6) . ?
N18 C17 1.140(6) . ?
N20 C19 1.133(6) . ?
C6 C1 1.391(7) . ?
C6 C5 1.392(7) . ?
C6 C9 1.511(8) . ?
C11 C12 1.406(7) . ?
C1 C2 1.384(7) . ?
C3 H3 0.9500 . ?
C3 C2 1.383(7) . ?
C3 C4 1.384(8) . ?
C17 C14 1.449(7) . ?
C2 C7 1.504(8) . ?
C15 C14 1.357(7) . ?
C15 C19 1.470(7) . ?
C26 C21 1.379(7) . ?
C26 C25 1.394(7) . ?
C28 C29 1.369(7) . ?
C28 C33 1.387(7) . ?
C21 H21 0.9500 . ?
C21 C22 1.366(7) . ?
C4 C5 1.378(8) . ?
C4 C8 1.513(7) . ?
C24 H24 0.9500 . ?
C24 C25 1.377(7) . ?
C24 C23 1.387(8) . ?
C25 H25 0.9500 . ?
C5 H5 0.9500 . ?
C22 H22 0.9500 . ?
C22 C23 1.387(8) . ?
C29 H29 0.9500 . ?
C29 C30 1.368(8) . ?
C7 H7A 0.9800 . ?
C7 H7B 0.9800 . ?
C7 H7C 0.9800 . ?
C9 H9A 0.9800 . ?
C9 H9B 0.9800 . ?
C9 H9C 0.9800 . ?
C23 H23 0.9500 . ?
C33 H33 0.9500 . ?
C33 C32 1.367(8) . ?
C32 H32 0.9500 . ?
C32 C31 1.378(8) . ?
C30 H30 0.9500 . ?
C30 C31 1.372(8) . ?
C31 H31 0.9500 . ?
C8 H8A 0.9800 . ?
C8 H8B 0.9800 . ?
C8 H8C 0.9800 . ?

loop_
_geom_torsion_atom_site_label_1
_geom_torsion_atom_site_label_2
_geom_torsion_atom_site_label_3
_geom_torsion_atom_site_label_4
_geom_torsion
_geom_torsion_site_symmetry_1
_geom_torsion_site_symmetry_2
_geom_torsion_site_symmetry_3
_geom_torsion_site_symmetry_4
_geom_torsion_publ_flag
O27 C26 C21 C22 -175.7(5) . . . . ?
O27 C26 C25 C24 176.4(5) . . . . ?
O27 C28 C29 C30 -174.2(5) . . . . ?
O27 C28 C33 C32 174.9(5) . . . . ?
N16 C11 C12 N10 173.5(5) . . . 2_566 ?
N16 C11 C12 N13 -6.2(8) . . . . ?
N16 C15 C14 N13 -6.1(8) . . . . ?
N16 C15 C14 C17 175.4(5) . . . . ?
N10 C11 C12 N10 -6.9(8) . . . 2_566 ?
N10 C11 C12 N13 173.4(5) . . . . ?
N10 C1 C2 C3 177.8(4) . . . . ?
N10 C1 C2 C7 -4.0(6) . . . . ?
C6 C1 C2 C3 -0.4(7) . . . . ?
C6 C1 C2 C7 177.7(4) . . . . ?
C11 N16 C15 C14 3.5(7) . . . . ?
C11 N16 C15 C19 -175.4(5) . . . . ?
C11 N10 C1 C6 94.8(5) . . . . ?
C11 N10 C1 C2 -83.6(6) . . . . ?
C1 N10 C11 N16 7.2(7) . . . . ?
C1 N10 C11 C12 -172.3(5) . . . . ?
C1 C6 C5 C4 1.9(7) . . . . ?
C3 C4 C5 C6 -1.7(7) . . . . ?
C12 N10 C11 N16 -173.6(4) 2_566 . . . ?
C12 N10 C11 C12 6.8(8) 2_566 . . . ?
C12 N10 C1 C6 -84.4(5) 2_566 . . . ?
C12 N10 C1 C2 97.3(5) 2_566 . . . ?
C12 N13 C14 C17 -179.1(5) . . . . ?
C12 N13 C14 C15 2.2(7) . . . . ?
C2 C3 C4 C5 0.3(7) . . . . ?
C2 C3 C4 C8 -179.4(5) . . . . ?
C15 N16 C11 N10 -177.2(4) . . . . ?
C15 N16 C11 C12 2.3(7) . . . . ?
C26 O27 C28 C29 -119.7(5) . . . . ?
C26 O27 C28 C33 65.3(7) . . . . ?
C26 C21 C22 C23 -2.8(8) . . . . ?
C28 O27 C26 C21 -177.4(4) . . . . ?
C28 O27 C26 C25 3.4(7) . . . . ?
C28 C29 C30 C31 -1.1(9) . . . . ?
C28 C33 C32 C31 -0.5(9) . . . . ?
C21 C26 C25 C24 -2.7(7) . . . . ?
C21 C22 C23 C24 1.3(8) . . . . ?
C14 N13 C12 N10 -176.1(4) . . . 2_566 ?
C14 N13 C12 C11 3.6(7) . . . . ?
C4 C3 C2 C1 0.7(7) . . . . ?
C4 C3 C2 C7 -177.4(5) . . . . ?
C25 C26 C21 C22 3.5(8) . . . . ?
C25 C24 C23 C22 -0.6(8) . . . . ?
C19 C15 C14 N13 172.8(5) . . . . ?
C19 C15 C14 C17 -5.7(8) . . . . ?
C5 C6 C1 N10 -179.1(4) . . . . ?
C5 C6 C1 C2 -0.8(6) . . . . ?
C29 C28 C33 C32 0.0(9) . . . . ?
C29 C30 C31 C32 0.6(10) . . . . ?
C9 C6 C1 N10 -0.5(6) . . . . ?
C9 C6 C1 C2 177.8(4) . . . . ?
C9 C6 C5 C4 -176.8(5) . . . . ?
C23 C24 C25 C26 1.2(8) . . . . ?
C33 C28 C29 C30 0.8(8) . . . . ?
C33 C32 C31 C30 0.2(9) . . . . ?
C8 C4 C5 C6 178.0(5) . . . . ?
